data_2211419
loop_
_publ_author_name
'Han, Jian-Rong'
'Zhen, Xiao-Li'
'Tian, Xia'
'Liu, Shou-Xin'

_publ_section_title
;
 2-(5-Formyl-2-methoxyphenoxy)acetonitrile
;
_journal_coeditor_code HB2187
_journal_issue 12
_journal_name_full 'Acta Crystallographica Section E'
_journal_page_first o5427
_journal_page_last o5428
_journal_paper_doi 10.1107/S160053680604640X
_journal_volume 62
_journal_year 2006
_chemical_formula_iupac 'C10 H9 N O3'
_chemical_formula_moiety 'C10 H9 N O3'
_chemical_formula_sum 'C10 H9 N O3'
_chemical_formula_weight 191.18
_chemical_name_systematic
;
2-(5-Formyl-2-methoxyphenoxy)acetonitrile
;
_space_group_IT_number 2
_symmetry_cell_setting triclinic
_symmetry_space_group_name_Hall '-P 1'
_symmetry_space_group_name_H-M 'P -1'
_atom_sites_solution_hydrogens geom
_atom_sites_solution_primary direct
_atom_sites_solution_secondary difmap
_audit_creation_method SHELXL-97
_cell_angle_alpha 69.136(4)
_cell_angle_beta 84.967(4)
_cell_angle_gamma 71.163(4)
_cell_formula_units_Z 4
_cell_length_a 8.428(2)
_cell_length_b 10.138(3)
_cell_length_c 12.629(3)
_cell_measurement_reflns_used 1562
_cell_measurement_temperature 294(2)
_cell_measurement_theta_max 26.09
_cell_measurement_theta_min 2.55
_cell_volume 953.8(4)
_computing_cell_refinement 'SAINT (Bruker, 1999)'
_computing_data_collection 'SMART (Bruker, 1999)'
_computing_data_reduction SAINT
_computing_molecular_graphics 'SHELXTL (Sheldrick, 1997b)'
_computing_publication_material SHELXTL
_computing_structure_refinement 'SHELXL97 (Sheldrick, 1997a)'
_computing_structure_solution 'SHELXS97 (Sheldrick, 1997a)'
_diffrn_ambient_temperature 294(2)
_diffrn_measured_fraction_theta_full 0.993
_diffrn_measured_fraction_theta_max 0.993
_diffrn_measurement_device_type 'Bruker SMART APEX CCD area-detector'
_diffrn_measurement_method \w
_diffrn_radiation_monochromator graphite
_diffrn_radiation_source 'fine-focus sealed tube'
_diffrn_radiation_type MoK\a
_diffrn_radiation_wavelength 0.71073
_diffrn_reflns_av_R_equivalents 0.0194
_diffrn_reflns_av_sigmaI/netI 0.0358
_diffrn_reflns_limit_h_max 10
_diffrn_reflns_limit_h_min -9
_diffrn_reflns_limit_k_max 7
_diffrn_reflns_limit_k_min -12
_diffrn_reflns_limit_l_max 14
_diffrn_reflns_limit_l_min -15
_diffrn_reflns_number 4846
_diffrn_reflns_theta_full 25.02
_diffrn_reflns_theta_max 25.02
_diffrn_reflns_theta_min 1.73
_diffrn_standards_number 0
_exptl_absorpt_coefficient_mu 0.100
_exptl_absorpt_correction_T_max 0.986
_exptl_absorpt_correction_T_min 0.958
_exptl_absorpt_correction_type multi-scan
_exptl_absorpt_process_details '(SADABS; Sheldrick, 1996)'
_exptl_crystal_colour colorless
_exptl_crystal_density_diffrn 1.331
_exptl_crystal_density_method 'not measured'
_exptl_crystal_description block
_exptl_crystal_F_000 400
_exptl_crystal_size_max 0.26
_exptl_crystal_size_mid 0.24
_exptl_crystal_size_min 0.14
_refine_diff_density_max 0.150
_refine_diff_density_min -0.209
_refine_ls_extinction_method none
_refine_ls_goodness_of_fit_ref 1.044
_refine_ls_hydrogen_treatment constr
_refine_ls_matrix_type full
_refine_ls_number_parameters 255
_refine_ls_number_reflns 3322
_refine_ls_number_restraints 0
_refine_ls_restrained_S_all 1.044
_refine_ls_R_factor_all 0.0775
_refine_ls_R_factor_gt 0.0448
_refine_ls_shift/su_max 0.000
_refine_ls_shift/su_mean 0.000
_refine_ls_structure_factor_coef Fsqd
_refine_ls_weighting_details 'calc w=1/[\s^2^(Fo^2^)+(0.0578P)^2^+0.1537P] where P=(Fo^2^+2Fc^2^)/3'
_refine_ls_weighting_scheme calc
_refine_ls_wR_factor_gt 0.1073
_refine_ls_wR_factor_ref 0.1297
_reflns_number_gt 2166
_reflns_number_total 3322
_reflns_threshold_expression I>2\s(I)
_cod_data_source_file hb2187.cif
_cod_data_source_block I
_cod_depositor_comments
;
The following automatic conversions were performed:
'_symmetry_cell_setting' value 'Triclinic' changed to 'triclinic'
according to '/home/saulius/struct/CIF-dictionaries/cif_core.dic'
dictionary named 'cif_core.dic' version 2.4.1 from 2010-06-29.

Automatic conversion script
Id: cif_fix_enum 1527 2010-12-29 10:47:43Z saulius 

The following automatic conversions were performed:

'_symmetry_cell_setting' value 'Triclinic' changed to 'triclinic'
according to /home/saulius/struct/CIF-dictionaries/cif_core.dic
dictionary named 'cif_core.dic' version 2.4.1 from 2010-06-29.

Automatic conversion script
Id: cif_fix_values 1715 2011-07-08 13:25:40Z adriana 
;
_cod_original_cell_volume 953.9(4)
_cod_database_code 2211419
_cod_database_fobs_code 2211419

loop_
_symmetry_equiv_pos_as_xyz
'x, y, z'
'-x, -y, -z'

loop_
_atom_site_type_symbol
_atom_site_label
_atom_site_fract_x
_atom_site_fract_y
_atom_site_fract_z
_atom_site_U_iso_or_equiv
_atom_site_adp_type
_atom_site_calc_flag
_atom_site_refinement_flags
_atom_site_occupancy
O O1 1.04852(18) 0.18351(15) 0.25628(12) 0.0553(4) Uani d . 1
O O2 0.86130(18) 0.30631(15) 0.38656(11) 0.0520(4) Uani d . 1
O O3 0.9003(2) -0.30154(18) 0.33447(15) 0.0757(5) Uani d . 1
O O4 0.14123(18) 0.46534(15) 1.10577(11) 0.0555(4) Uani d . 1
O O5 0.28560(18) 0.36657(15) 0.95150(11) 0.0522(4) Uani d . 1
O O6 0.2227(3) 0.98548(19) 0.99402(16) 0.0892(6) Uani d . 1
N N1 1.4131(3) -0.0869(3) 0.2701(2) 0.0946(8) Uani d . 1
N N2 0.3138(3) 0.4593(3) 1.3368(2) 0.1039(9) Uani d . 1
C C1 0.9493(2) 0.1050(2) 0.32319(15) 0.0414(5) Uani d . 1
C C2 0.9429(2) -0.0277(2) 0.32364(15) 0.0439(5) Uani d . 1
H H2 1.0123 -0.0740 0.2772 0.053 Uiso calc R 1
C C3 0.8322(2) -0.0938(2) 0.39386(16) 0.0437(5) Uani d . 1
C C4 0.7324(3) -0.0260(2) 0.46263(17) 0.0498(5) Uani d . 1
H H4 0.6599 -0.0712 0.5102 0.060 Uiso calc R 1
C C5 0.7373(3) 0.1085(2) 0.46277(16) 0.0486(5) Uani d . 1
H H5 0.6674 0.1542 0.5093 0.058 Uiso calc R 1
C C6 0.8458(2) 0.1747(2) 0.39403(15) 0.0416(5) Uani d . 1
C C7 0.7596(3) 0.3815(2) 0.4572(2) 0.0641(6) Uani d . 1
H H7A 0.6434 0.4053 0.4383 0.096 Uiso calc R 1
H H7B 0.7850 0.4713 0.4455 0.096 Uiso calc R 1
H H7C 0.7820 0.3183 0.5352 0.096 Uiso calc R 1
C C8 0.8215(3) -0.2342(2) 0.39333(19) 0.0576(6) Uani d . 1
H H8 0.7474 -0.2751 0.4427 0.069 Uiso calc R 1
C C9 1.1454(3) 0.1277(2) 0.17515(17) 0.0552(6) Uani d . 1
H H9A 1.1776 0.2069 0.1172 0.066 Uiso calc R 1
H H9B 1.0785 0.0930 0.1389 0.066 Uiso calc R 1
C C10 1.2959(3) 0.0055(3) 0.2283(2) 0.0626(6) Uani d . 1
C C11 0.2136(2) 0.5577(2) 1.02507(15) 0.0413(5) Uani d . 1
C C12 0.2131(2) 0.6939(2) 1.02180(16) 0.0460(5) Uani d . 1
H H12 0.1595 0.7313 1.0774 0.055 Uiso calc R 1
C C13 0.2931(3) 0.7770(2) 0.93486(16) 0.0456(5) Uani d . 1
C C14 0.3736(3) 0.7200(2) 0.85452(16) 0.0485(5) Uani d . 1
H H14 0.4292 0.7745 0.7977 0.058 Uiso calc R 1
C C15 0.3739(2) 0.5835(2) 0.85621(16) 0.0463(5) Uani d . 1
H H15 0.4278 0.5468 0.8003 0.056 Uiso calc R 1
C C16 0.2940(2) 0.5018(2) 0.94114(15) 0.0410(5) Uani d . 1
C C17 0.3681(3) 0.3024(3) 0.86972(19) 0.0608(6) Uani d . 1
H H17A 0.3189 0.3649 0.7958 0.091 Uiso calc R 1
H H17B 0.3560 0.2058 0.8882 0.091 Uiso calc R 1
H H17C 0.4851 0.2933 0.8701 0.091 Uiso calc R 1
C C18 0.2893(3) 0.9246(3) 0.9287(2) 0.0629(6) Uani d . 1
H H18 0.3435 0.9759 0.8687 0.075 Uiso calc R 1
C C19 0.0745(3) 0.5062(3) 1.20008(17) 0.0540(6) Uani d . 1
H H19A 0.0018 0.4482 1.2396 0.065 Uiso calc R 1
H H19B 0.0077 0.6103 1.1743 0.065 Uiso calc R 1
C C20 0.2076(3) 0.4816(3) 1.2773(2) 0.0669(7) Uani d . 1

loop_
_atom_site_aniso_label
_atom_site_aniso_U_11
_atom_site_aniso_U_22
_atom_site_aniso_U_33
_atom_site_aniso_U_12
_atom_site_aniso_U_13
_atom_site_aniso_U_23
O1 0.0623(10) 0.0494(9) 0.0606(9) -0.0257(7) 0.0292(7) -0.0256(7)
O2 0.0655(10) 0.0448(8) 0.0527(8) -0.0218(7) 0.0161(7) -0.0245(7)
O3 0.0896(13) 0.0658(11) 0.0915(13) -0.0331(9) 0.0272(10) -0.0483(10)
O4 0.0741(10) 0.0565(9) 0.0501(8) -0.0348(8) 0.0261(7) -0.0278(7)
O5 0.0624(9) 0.0507(9) 0.0533(9) -0.0219(7) 0.0140(7) -0.0284(7)
O6 0.1348(18) 0.0684(12) 0.0850(13) -0.0476(12) 0.0337(12) -0.0436(10)
N1 0.0684(16) 0.117(2) 0.0784(16) -0.0035(15) 0.0156(13) -0.0368(15)
N2 0.0786(18) 0.166(3) 0.0658(15) -0.0277(17) 0.0108(13) -0.0495(16)
C1 0.0423(11) 0.0412(11) 0.0388(11) -0.0130(9) 0.0058(9) -0.0129(9)
C2 0.0455(12) 0.0432(12) 0.0414(11) -0.0091(9) 0.0055(9) -0.0180(9)
C3 0.0468(12) 0.0395(11) 0.0451(11) -0.0137(9) 0.0035(9) -0.0154(9)
C4 0.0519(13) 0.0528(13) 0.0485(12) -0.0237(10) 0.0146(10) -0.0187(10)
C5 0.0500(12) 0.0515(13) 0.0451(12) -0.0135(10) 0.0122(10) -0.0226(10)
C6 0.0452(12) 0.0408(12) 0.0376(11) -0.0121(9) 0.0023(9) -0.0138(9)
C7 0.0816(17) 0.0539(14) 0.0667(15) -0.0215(12) 0.0199(13) -0.0362(12)
C8 0.0625(15) 0.0551(14) 0.0605(14) -0.0248(11) 0.0098(12) -0.0227(12)
C9 0.0620(14) 0.0539(14) 0.0495(12) -0.0206(11) 0.0230(11) -0.0203(11)
C10 0.0586(16) 0.0777(18) 0.0545(14) -0.0210(14) 0.0240(12) -0.0318(13)
C11 0.0435(11) 0.0446(12) 0.0387(11) -0.0179(9) 0.0061(9) -0.0154(9)
C12 0.0503(12) 0.0519(13) 0.0392(11) -0.0153(10) 0.0060(9) -0.0214(10)
C13 0.0515(12) 0.0445(12) 0.0396(11) -0.0169(10) 0.0017(9) -0.0115(9)
C14 0.0528(13) 0.0527(13) 0.0384(11) -0.0220(10) 0.0068(9) -0.0101(10)
C15 0.0455(12) 0.0545(13) 0.0394(11) -0.0136(10) 0.0059(9) -0.0198(10)
C16 0.0397(11) 0.0459(12) 0.0383(11) -0.0126(9) 0.0016(9) -0.0165(9)
C17 0.0675(15) 0.0612(15) 0.0659(15) -0.0187(12) 0.0131(12) -0.0401(12)
C18 0.0800(17) 0.0567(15) 0.0572(14) -0.0319(13) 0.0072(12) -0.0178(12)
C19 0.0592(14) 0.0639(14) 0.0483(12) -0.0278(11) 0.0220(11) -0.0274(11)
C20 0.0665(17) 0.0882(19) 0.0468(14) -0.0235(14) 0.0210(13) -0.0297(13)

loop_
_atom_type_symbol
_atom_type_description
_atom_type_scat_dispersion_real
_atom_type_scat_dispersion_imag
_atom_type_scat_source
C C 0.0033 0.0016 'International Tables Vol C Tables 4.2.6.8 and 6.1.1.4'
H H 0.0000 0.0000 'International Tables Vol C Tables 4.2.6.8 and 6.1.1.4'
N N 0.0061 0.0033 'International Tables Vol C Tables 4.2.6.8 and 6.1.1.4'
O O 0.0106 0.0060 'International Tables Vol C Tables 4.2.6.8 and 6.1.1.4'

loop_
_geom_angle_atom_site_label_1
_geom_angle_atom_site_label_2
_geom_angle_atom_site_label_3
_geom_angle
C1 O1 C9 117.65(16)
C6 O2 C7 117.76(16)
C11 O4 C19 117.71(15)
C16 O5 C17 117.86(15)
C2 C1 O1 125.67(17)
C2 C1 C6 120.26(17)
O1 C1 C6 114.06(17)
C1 C2 C3 119.79(18)
C1 C2 H2 120.1
C3 C2 H2 120.1
C4 C3 C2 119.76(18)
C4 C3 C8 119.89(18)
C2 C3 C8 120.34(18)
C3 C4 C5 121.00(18)
C3 C4 H4 119.5
C5 C4 H4 119.5
C6 C5 C4 119.81(19)
C6 C5 H5 120.1
C4 C5 H5 120.1
O2 C6 C5 125.13(17)
O2 C6 C1 115.50(16)
C5 C6 C1 119.36(19)
O2 C7 H7A 109.5
O2 C7 H7B 109.5
H7A C7 H7B 109.5
O2 C7 H7C 109.5
H7A C7 H7C 109.5
H7B C7 H7C 109.5
O3 C8 C3 125.5(2)
O3 C8 H8 117.3
C3 C8 H8 117.3
O1 C9 C10 110.99(17)
O1 C9 H9A 109.4
C10 C9 H9A 109.4
O1 C9 H9B 109.4
C10 C9 H9B 109.4
H9A C9 H9B 108.0
N1 C10 C9 178.6(3)
C12 C11 O4 125.63(17)
C12 C11 C16 119.96(18)
O4 C11 C16 114.42(17)
C11 C12 C13 119.94(18)
C11 C12 H12 120.0
C13 C12 H12 120.0
C14 C13 C12 119.51(19)
C14 C13 C18 120.05(19)
C12 C13 C18 120.43(19)
C13 C14 C15 121.17(19)
C13 C14 H14 119.4
C15 C14 H14 119.4
C14 C15 C16 119.52(19)
C14 C15 H15 120.2
C16 C15 H15 120.2
O5 C16 C15 124.84(17)
O5 C16 C11 115.28(16)
C15 C16 C11 119.88(19)
O5 C17 H17A 109.5
O5 C17 H17B 109.5
H17A C17 H17B 109.5
O5 C17 H17C 109.5
H17A C17 H17C 109.5
H17B C17 H17C 109.5
O6 C18 C13 125.8(2)
O6 C18 H18 117.1
C13 C18 H18 117.1
O4 C19 C20 110.88(18)
O4 C19 H19A 109.5
C20 C19 H19A 109.5
O4 C19 H19B 109.5
C20 C19 H19B 109.5
H19A C19 H19B 108.1
N2 C20 C19 178.2(3)

loop_
_geom_bond_atom_site_label_1
_geom_bond_atom_site_label_2
_geom_bond_distance
O1 C1 1.369(2)
O1 C9 1.416(2)
O2 C6 1.351(2)
O2 C7 1.428(2)
O3 C8 1.200(2)
O4 C11 1.366(2)
O4 C19 1.411(2)
O5 C16 1.355(2)
O5 C17 1.426(2)
O6 C18 1.198(3)
N1 C10 1.129(3)
N2 C20 1.133(3)
C1 C2 1.361(3)
C1 C6 1.406(3)
C2 C3 1.394(3)
C2 H2 0.9300
C3 C4 1.363(3)
C3 C8 1.458(3)
C4 C5 1.378(3)
C4 H4 0.9300
C5 C6 1.372(3)
C5 H5 0.9300
C7 H7A 0.9600
C7 H7B 0.9600
C7 H7C 0.9600
C8 H8 0.9300
C9 C10 1.461(3)
C9 H9A 0.9700
C9 H9B 0.9700
C11 C12 1.365(3)
C11 C16 1.399(3)
C12 C13 1.396(3)
C12 H12 0.9300
C13 C14 1.367(3)
C13 C18 1.460(3)
C14 C15 1.375(3)
C14 H14 0.9300
C15 C16 1.375(3)
C15 H15 0.9300
C17 H17A 0.9600
C17 H17B 0.9600
C17 H17C 0.9600
C18 H18 0.9300
C19 C20 1.453(4)
C19 H19A 0.9700
C19 H19B 0.9700

loop_
_geom_hbond_atom_site_label_D
_geom_hbond_atom_site_label_H
_geom_hbond_atom_site_label_A
_geom_hbond_site_symmetry_A
_geom_hbond_distance_DH
_geom_hbond_distance_HA
_geom_hbond_distance_DA
_geom_hbond_angle_DHA
_geom_hbond_publ_flag
C19 H19A O2 1_456 0.97 2.39 3.330(2) 162 yes
C19 H19A O1 1_456 0.97 2.52 3.168(3) 125 yes
C9 H9A O5 1_654 0.97 2.46 3.410(2) 168 yes
C9 H9A O4 1_654 0.97 2.49 3.206(3) 131 yes
C19 H19B O3 1_466 0.97 2.48 2.985(3) 112 yes
C9 H9B O6 1_644 0.97 2.49 3.036(3) 116 yes

loop_
_geom_torsion_atom_site_label_1
_geom_torsion_atom_site_label_2
_geom_torsion_atom_site_label_3
_geom_torsion_atom_site_label_4
_geom_torsion
C9 O1 C1 C2 4.3(3)
C9 O1 C1 C6 -174.45(17)
O1 C1 C2 C3 -178.07(18)
C6 C1 C2 C3 0.6(3)
C1 C2 C3 C4 -0.8(3)
C1 C2 C3 C8 178.65(18)
C2 C3 C4 C5 1.0(3)
C8 C3 C4 C5 -178.49(19)
C3 C4 C5 C6 -1.0(3)
C7 O2 C6 C5 1.3(3)
C7 O2 C6 C1 -179.69(17)
C4 C5 C6 O2 179.70(18)
C4 C5 C6 C1 0.8(3)
C2 C1 C6 O2 -179.65(16)
O1 C1 C6 O2 -0.8(2)
C2 C1 C6 C5 -0.6(3)
O1 C1 C6 C5 178.22(17)
C4 C3 C8 O3 178.2(2)
C2 C3 C8 O3 -1.3(3)
C1 O1 C9 C10 -79.0(2)
C19 O4 C11 C12 -6.7(3)
C19 O4 C11 C16 172.93(17)
O4 C11 C12 C13 179.46(18)
C16 C11 C12 C13 -0.1(3)
C11 C12 C13 C14 -1.0(3)
C11 C12 C13 C18 178.25(18)
C12 C13 C14 C15 1.6(3)
C18 C13 C14 C15 -177.69(19)
C13 C14 C15 C16 -1.0(3)
C17 O5 C16 C15 1.2(3)
C17 O5 C16 C11 -178.76(17)
C14 C15 C16 O5 179.88(17)
C14 C15 C16 C11 -0.2(3)
C12 C11 C16 O5 -179.33(16)
O4 C11 C16 O5 1.0(2)
C12 C11 C16 C15 0.7(3)
O4 C11 C16 C15 -178.93(17)
C14 C13 C18 O6 179.9(2)
C12 C13 C18 O6 0.7(4)
C11 O4 C19 C20 -74.4(2)

loop_
_cod_related_entry_id
_cod_related_entry_database
_cod_related_entry_code
1 ChemSpider 1776583
